data_2228176
loop_
_publ_author_name
'Xiao, Tao'
'Li, Yang'
'Liu, Dong-liang'
'Yu, Guang-yan'

_publ_section_title
;
 2-Ethylsulfanyl-7-fluoro-3-(1<i>H</i>-1,2,4-triazol-1-yl)-4<i>H</i>-thiochromen-4-one
;
_journal_coeditor_code ZQ2051
_journal_issue 9
_journal_name_full 'Acta Crystallographica Section E'
_journal_page_first o2213
_journal_paper_doi 10.1107/S1600536810030175
_journal_volume 66
_journal_year 2010
_chemical_formula_iupac 'C13 H10 F N3 O S2'
_chemical_formula_moiety 'C13 H10 F N3 O S2'
_chemical_formula_sum 'C13 H10 F N3 O S2'
_chemical_formula_weight 307.36
_chemical_melting_point 432
_chemical_name_systematic
;
2-Ethylsulfanyl-7-fluoro-3-(1<i>H</i>-1,2,4-triazol-1-yl)-4<i>H</i>-
thiochromen-4-one
;
_space_group_IT_number 2
_symmetry_cell_setting triclinic
_symmetry_space_group_name_Hall '-P 1'
_symmetry_space_group_name_H-M 'P -1'
_atom_sites_solution_hydrogens geom
_atom_sites_solution_primary direct
_atom_sites_solution_secondary difmap
_audit_creation_method SHELXL-97
_cell_angle_alpha 83.12(3)
_cell_angle_beta 83.15(3)
_cell_angle_gamma 79.36(3)
_cell_formula_units_Z 4
_cell_length_a 8.1060(16)
_cell_length_b 11.288(2)
_cell_length_c 15.163(3)
_cell_measurement_reflns_used 25
_cell_measurement_temperature 293(2)
_cell_measurement_theta_max 14
_cell_measurement_theta_min 9
_cell_volume 1347.0(5)
_computing_cell_refinement 'CAD-4 EXPRESS (Enraf--Nonius, 1994)'
_computing_data_collection 'CAD-4 EXPRESS (Enraf--Nonius, 1994)'
_computing_data_reduction 'XCAD4 (Harms & Wocadlo, 1995)'
_computing_molecular_graphics 'PLATON (Spek, 2009)'
_computing_publication_material 'SHELXTL (Sheldrick, 2008)'
_computing_structure_refinement 'SHELXL97 (Sheldrick, 2008)'
_computing_structure_solution 'SHELXS97 (Sheldrick, 2008)'
_diffrn_ambient_temperature 293(2)
_diffrn_measured_fraction_theta_full 1.000
_diffrn_measured_fraction_theta_max 1.000
_diffrn_measurement_device_type 'Enraf--Nonius CAD-4'
_diffrn_measurement_method \w/2\q
_diffrn_radiation_monochromator graphite
_diffrn_radiation_source 'fine-focus sealed tube'
_diffrn_radiation_type MoK\a
_diffrn_radiation_wavelength 0.71073
_diffrn_reflns_av_R_equivalents 0.0201
_diffrn_reflns_av_sigmaI/netI 0.0392
_diffrn_reflns_limit_h_max 9
_diffrn_reflns_limit_h_min 0
_diffrn_reflns_limit_k_max 13
_diffrn_reflns_limit_k_min -13
_diffrn_reflns_limit_l_max 18
_diffrn_reflns_limit_l_min -18
_diffrn_reflns_number 5271
_diffrn_reflns_theta_full 25.27
_diffrn_reflns_theta_max 25.27
_diffrn_reflns_theta_min 1.36
_diffrn_standards_decay_% 1
_diffrn_standards_interval_count 200
_diffrn_standards_interval_time 120
_diffrn_standards_number 3
_exptl_absorpt_coefficient_mu 0.405
_exptl_absorpt_correction_T_max 0.9607
_exptl_absorpt_correction_T_min 0.8882
_exptl_absorpt_correction_type psi-scan
_exptl_absorpt_process_details '(North <i>et al.</i>, 1968)'
_exptl_crystal_colour yellow
_exptl_crystal_density_diffrn 1.516
_exptl_crystal_density_method 'not measured'
_exptl_crystal_description block
_exptl_crystal_F_000 632
_exptl_crystal_size_max 0.30
_exptl_crystal_size_mid 0.20
_exptl_crystal_size_min 0.10
_refine_diff_density_max 0.209
_refine_diff_density_min -0.292
_refine_ls_extinction_method none
_refine_ls_goodness_of_fit_ref 1.002
_refine_ls_hydrogen_treatment constr
_refine_ls_matrix_type full
_refine_ls_number_parameters 361
_refine_ls_number_reflns 4892
_refine_ls_number_restraints 0
_refine_ls_restrained_S_all 1.002
_refine_ls_R_factor_all 0.0648
_refine_ls_R_factor_gt 0.0435
_refine_ls_shift/su_max 0.000
_refine_ls_shift/su_mean 0.000
_refine_ls_structure_factor_coef Fsqd
_refine_ls_weighting_details 'calc w=1/[\s^2^(Fo^2^)+(0.0870P)^2^+0.0000P] where P=(Fo^2^+2Fc^2^)/3'
_refine_ls_weighting_scheme calc
_refine_ls_wR_factor_gt 0.1202
_refine_ls_wR_factor_ref 0.1349
_reflns_number_gt 3725
_reflns_number_total 4892
_reflns_threshold_expression I>2sigma(I)
_cod_data_source_file zq2051.cif
_cod_data_source_block I
_cod_database_code 2228176
_cod_database_fobs_code 2228176

loop_
_symmetry_equiv_pos_as_xyz
'x, y, z'
'-x, -y, -z'

loop_
_atom_site_type_symbol
_atom_site_label
_atom_site_fract_x
_atom_site_fract_y
_atom_site_fract_z
_atom_site_U_iso_or_equiv
_atom_site_adp_type
_atom_site_calc_flag
_atom_site_refinement_flags
_atom_site_occupancy
_atom_site_disorder_assembly
_atom_site_disorder_group
S S1 -0.15082(10) 0.40138(7) -0.02746(5) 0.0448(2) Uani d . 1 . .
S S2 0.05140(10) 0.20004(7) 0.07527(4) 0.0415(2) Uani d . 1 . .
F F1 0.4481(3) -0.17048(19) 0.17733(13) 0.0733(6) Uani d . 1 . .
O O1 0.1829(3) 0.05374(19) -0.18751(13) 0.0564(6) Uani d . 1 . .
N N1 -0.0026(3) 0.2800(2) -0.18726(14) 0.0374(5) Uani d . 1 . .
N N2 0.0365(4) 0.3935(2) -0.21190(16) 0.0474(6) Uani d . 1 . .
N N3 -0.0921(4) 0.3345(2) -0.31908(16) 0.0505(7) Uani d . 1 . .
C C1 -0.3454(5) 0.5338(3) 0.0936(2) 0.0671(10) Uani d . 1 . .
H H1A -0.3849 0.5452 0.1547 0.101 Uiso calc R 1 . .
H H1B -0.4391 0.5298 0.0615 0.101 Uiso calc R 1 . .
H H1C -0.2920 0.6005 0.0671 0.101 Uiso calc R 1 . .
C C2 -0.2196(4) 0.4170(3) 0.08944(19) 0.0483(8) Uani d . 1 . .
H H2B -0.2719 0.3488 0.1161 0.058 Uiso calc R 1 . .
H H2C -0.1242 0.4199 0.1216 0.058 Uiso calc R 1 . .
C C3 -0.0111(3) 0.2636(2) -0.02745(17) 0.0346(6) Uani d . 1 . .
C C4 0.1860(3) 0.0661(2) 0.05066(17) 0.0335(6) Uani d . 1 . .
C C5 0.2616(4) -0.0010(3) 0.12351(19) 0.0423(7) Uani d . 1 . .
H H5A 0.2386 0.0250 0.1803 0.051 Uiso calc R 1 . .
C C6 0.3705(4) -0.1061(3) 0.1084(2) 0.0489(8) Uani d . 1 . .
C C7 0.4072(4) -0.1493(3) 0.0251(2) 0.0476(7) Uani d . 1 . .
H H7A 0.4816 -0.2214 0.0173 0.057 Uiso calc R 1 . .
C C8 0.3312(4) -0.0832(3) -0.04493(19) 0.0419(7) Uani d . 1 . .
H H8A 0.3534 -0.1116 -0.1010 0.050 Uiso calc R 1 . .
C C9 0.2199(3) 0.0267(2) -0.03439(17) 0.0335(6) Uani d . 1 . .
C C10 0.1509(4) 0.0959(2) -0.11443(17) 0.0369(6) Uani d . 1 . .
C C11 0.0459(3) 0.2127(2) -0.10583(17) 0.0340(6) Uani d . 1 . .
C C12 -0.0763(4) 0.2477(3) -0.25322(19) 0.0460(7) Uani d . 1 . .
H H12A -0.1115 0.1737 -0.2524 0.055 Uiso calc R 1 . .
C C13 -0.0206(4) 0.4192(3) -0.29026(19) 0.0485(8) Uani d . 1 . .
H H13A -0.0122 0.4924 -0.3244 0.058 Uiso calc R 1 . .
S S3 -0.37421(11) -0.30227(7) 0.49425(5) 0.0502(2) Uani d . 1 . .
S S4 -0.26104(10) -0.08916(6) 0.39414(4) 0.0418(2) Uani d . 1 . .
F F2 -0.1135(3) 0.31666(19) 0.28874(13) 0.0754(7) Uani d . 1 . .
O O2 -0.2316(3) 0.0220(2) 0.66100(13) 0.0554(6) Uani d . 1 . .
N N4 -0.3399(3) -0.1897(2) 0.65791(14) 0.0391(5) Uani d . 1 . .
N N5 -0.2627(4) -0.3070(2) 0.67609(17) 0.0596(8) Uani d . 1 . .
N N6 -0.4426(4) -0.2446(2) 0.79373(16) 0.0547(7) Uani d . 1 . .
C C14 -0.4777(5) -0.4194(3) 0.3729(3) 0.0699(11) Uani d . 1 . .
H H14A -0.5044 -0.4217 0.3133 0.105 Uiso calc R 1 . .
H H14B -0.5756 -0.4267 0.4141 0.105 Uiso calc R 1 . .
H H14C -0.3883 -0.4852 0.3869 0.105 Uiso calc R 1 . .
C C15 -0.4220(4) -0.3008(3) 0.3800(2) 0.0519(8) Uani d . 1 . .
H H15A -0.5110 -0.2335 0.3658 0.062 Uiso calc R 1 . .
H H15B -0.3227 -0.2924 0.3388 0.062 Uiso calc R 1 . .
C C16 -0.3121(3) -0.1627(2) 0.49766(17) 0.0367(6) Uani d . 1 . .
C C17 -0.2133(3) 0.0464(2) 0.41911(17) 0.0355(6) Uani d . 1 . .
C C18 -0.1784(4) 0.1276(3) 0.34501(19) 0.0441(7) Uani d . 1 . .
H H18A -0.1813 0.1085 0.2873 0.053 Uiso calc R 1 . .
C C19 -0.1398(4) 0.2359(3) 0.3600(2) 0.0487(8) Uani d . 1 . .
C C20 -0.1302(4) 0.2667(3) 0.4445(2) 0.0492(8) Uani d . 1 . .
H H20A -0.1024 0.3408 0.4524 0.059 Uiso calc R 1 . .
C C21 -0.1624(4) 0.1861(3) 0.51620(19) 0.0427(7) Uani d . 1 . .
H H21A -0.1550 0.2054 0.5734 0.051 Uiso calc R 1 . .
C C22 -0.2065(3) 0.0748(2) 0.50541(17) 0.0359(6) Uani d . 1 . .
C C23 -0.2438(4) -0.0071(3) 0.58617(17) 0.0383(6) Uani d . 1 . .
C C24 -0.2987(3) -0.1197(2) 0.57607(17) 0.0359(6) Uani d . 1 . .
C C25 -0.4443(4) -0.1566(3) 0.72971(19) 0.0439(7) Uani d . 1 . .
H H25A -0.5098 -0.0801 0.7333 0.053 Uiso calc R 1 . .
C C26 -0.3311(5) -0.3339(3) 0.7569(2) 0.0652(10) Uani d . 1 . .
H H26A -0.3043 -0.4105 0.7873 0.078 Uiso calc R 1 . .

loop_
_atom_site_aniso_label
_atom_site_aniso_U_11
_atom_site_aniso_U_22
_atom_site_aniso_U_33
_atom_site_aniso_U_12
_atom_site_aniso_U_13
_atom_site_aniso_U_23
S1 0.0554(5) 0.0408(4) 0.0355(4) 0.0018(3) -0.0064(3) -0.0074(3)
S2 0.0526(5) 0.0448(4) 0.0255(3) 0.0000(3) -0.0058(3) -0.0078(3)
F1 0.0731(14) 0.0811(14) 0.0548(12) 0.0135(11) -0.0248(11) 0.0130(10)
O1 0.0879(17) 0.0500(12) 0.0260(10) 0.0068(12) -0.0063(11) -0.0105(9)
N1 0.0508(14) 0.0344(12) 0.0284(11) -0.0104(11) -0.0063(10) -0.0021(9)
N2 0.0697(18) 0.0384(13) 0.0372(13) -0.0180(12) -0.0082(12) 0.0000(10)
N3 0.0672(18) 0.0487(15) 0.0369(13) -0.0085(13) -0.0183(13) 0.0007(11)
C1 0.062(2) 0.067(2) 0.070(2) 0.0081(19) -0.0055(19) -0.0280(19)
C2 0.0549(19) 0.0489(17) 0.0391(16) -0.0026(15) 0.0006(14) -0.0117(13)
C3 0.0408(15) 0.0357(14) 0.0293(13) -0.0092(12) -0.0068(12) -0.0049(11)
C4 0.0333(14) 0.0389(15) 0.0297(13) -0.0108(12) -0.0036(11) -0.0016(11)
C5 0.0457(17) 0.0504(17) 0.0317(15) -0.0112(14) -0.0054(13) -0.0013(13)
C6 0.0417(17) 0.0577(19) 0.0442(18) -0.0061(15) -0.0110(14) 0.0104(15)
C7 0.0420(17) 0.0426(17) 0.0541(19) -0.0012(14) -0.0004(15) -0.0018(14)
C8 0.0465(17) 0.0412(16) 0.0366(15) -0.0066(13) 0.0025(13) -0.0058(12)
C9 0.0340(14) 0.0377(14) 0.0294(13) -0.0090(12) -0.0005(11) -0.0039(11)
C10 0.0431(16) 0.0393(15) 0.0287(14) -0.0089(13) -0.0013(12) -0.0044(11)
C11 0.0430(16) 0.0354(14) 0.0256(13) -0.0106(12) -0.0048(11) -0.0031(11)
C12 0.060(2) 0.0435(16) 0.0386(16) -0.0134(15) -0.0140(14) -0.0045(13)
C13 0.067(2) 0.0403(16) 0.0354(16) -0.0082(15) -0.0043(15) 0.0032(13)
S3 0.0691(6) 0.0424(4) 0.0421(4) -0.0165(4) -0.0088(4) -0.0015(3)
S4 0.0586(5) 0.0421(4) 0.0258(4) -0.0112(3) -0.0035(3) -0.0048(3)
F2 0.1168(19) 0.0736(14) 0.0465(11) -0.0540(13) -0.0166(11) 0.0177(10)
O2 0.0827(17) 0.0599(14) 0.0287(11) -0.0237(12) -0.0071(11) -0.0062(9)
N4 0.0420(14) 0.0436(13) 0.0289(12) -0.0032(11) -0.0011(10) -0.0009(10)
N5 0.073(2) 0.0467(15) 0.0439(15) 0.0110(14) 0.0090(14) 0.0074(12)
N6 0.0624(18) 0.0575(17) 0.0366(14) -0.0042(14) 0.0075(13) 0.0038(12)
C14 0.087(3) 0.064(2) 0.068(2) -0.023(2) -0.015(2) -0.0210(19)
C15 0.061(2) 0.0527(19) 0.0441(18) -0.0092(16) -0.0056(16) -0.0123(15)
C16 0.0371(15) 0.0382(15) 0.0328(14) -0.0022(12) -0.0023(12) -0.0028(11)
C17 0.0354(15) 0.0426(15) 0.0276(13) -0.0050(12) -0.0030(11) -0.0028(11)
C18 0.0482(18) 0.0550(18) 0.0309(15) -0.0136(15) -0.0058(13) -0.0023(13)
C19 0.0531(19) 0.0575(19) 0.0384(16) -0.0210(16) -0.0079(14) 0.0052(14)
C20 0.054(2) 0.0489(18) 0.0495(18) -0.0194(15) -0.0093(15) -0.0039(14)
C21 0.0459(17) 0.0492(17) 0.0353(15) -0.0101(14) -0.0077(13) -0.0073(13)
C22 0.0338(15) 0.0408(15) 0.0332(14) -0.0049(12) -0.0063(12) -0.0031(12)
C23 0.0423(16) 0.0433(16) 0.0277(14) -0.0027(13) -0.0038(12) -0.0036(12)
C24 0.0356(15) 0.0418(15) 0.0270(13) -0.0002(12) -0.0012(11) -0.0018(11)
C25 0.0454(17) 0.0479(17) 0.0356(15) -0.0048(14) 0.0039(13) -0.0060(13)
C26 0.083(3) 0.053(2) 0.0447(19) 0.0065(19) 0.0102(18) 0.0120(15)

loop_
_atom_type_symbol
_atom_type_description
_atom_type_scat_dispersion_real
_atom_type_scat_dispersion_imag
_atom_type_scat_source
C C 0.0033 0.0016 'International Tables Vol C Tables 4.2.6.8 and 6.1.1.4'
H H 0.0000 0.0000 'International Tables Vol C Tables 4.2.6.8 and 6.1.1.4'
N N 0.0061 0.0033 'International Tables Vol C Tables 4.2.6.8 and 6.1.1.4'
O O 0.0106 0.0060 'International Tables Vol C Tables 4.2.6.8 and 6.1.1.4'
F F 0.0171 0.0103 'International Tables Vol C Tables 4.2.6.8 and 6.1.1.4'
S S 0.1246 0.1234 'International Tables Vol C Tables 4.2.6.8 and 6.1.1.4'

loop_
_geom_angle_atom_site_label_1
_geom_angle_atom_site_label_2
_geom_angle_atom_site_label_3
_geom_angle_site_symmetry_1
_geom_angle_site_symmetry_3
_geom_angle
_geom_angle_publ_flag
C3 S1 C2 . . 104.62(14) yes
C3 S2 C4 . . 103.44(13) yes
C12 N1 N2 . . 108.8(2) yes
C12 N1 C11 . . 130.1(2) yes
N2 N1 C11 . . 120.9(2) ?
C13 N2 N1 . . 101.4(2) yes
C12 N3 C13 . . 102.1(2) yes
C2 C1 H1A . . 109.5 ?
C2 C1 H1B . . 109.5 ?
H1A C1 H1B . . 109.5 ?
C2 C1 H1C . . 109.5 ?
H1A C1 H1C . . 109.5 ?
H1B C1 H1C . . 109.5 ?
C1 C2 S1 . . 107.1(2) yes
C1 C2 H2B . . 110.3 ?
S1 C2 H2B . . 110.3 ?
C1 C2 H2C . . 110.3 ?
S1 C2 H2C . . 110.3 ?
H2B C2 H2C . . 108.6 ?
C11 C3 S2 . . 123.5(2) yes
C11 C3 S1 . . 120.6(2) yes
S2 C3 S1 . . 115.83(15) yes
C9 C4 C5 . . 121.1(3) ?
C9 C4 S2 . . 124.0(2) yes
C5 C4 S2 . . 114.9(2) ?
C6 C5 C4 . . 117.8(3) yes
C6 C5 H5A . . 121.1 ?
C4 C5 H5A . . 121.1 ?
F1 C6 C5 . . 118.7(3) yes
F1 C6 C7 . . 118.2(3) yes
C5 C6 C7 . . 123.2(3) ?
C8 C7 C6 . . 118.2(3) ?
C8 C7 H7A . . 120.9 ?
C6 C7 H7A . . 120.9 ?
C7 C8 C9 . . 121.6(3) ?
C7 C8 H8A . . 119.2 ?
C9 C8 H8A . . 119.2 ?
C4 C9 C8 . . 118.1(3) ?
C4 C9 C10 . . 123.7(2) ?
C8 C9 C10 . . 118.1(2) ?
O1 C10 C11 . . 121.0(2) ?
O1 C10 C9 . . 120.2(2) yes
C11 C10 C9 . . 118.8(2) ?
C3 C11 N1 . . 118.0(2) yes
C3 C11 C10 . . 126.2(2) ?
N1 C11 C10 . . 115.8(2) yes
N3 C12 N1 . . 111.0(3) yes
N3 C12 H12A . . 124.5 ?
N1 C12 H12A . . 124.5 ?
N2 C13 N3 . . 116.7(3) yes
N2 C13 H13A . . 121.7 ?
N3 C13 H13A . . 121.7 ?
C16 S3 C15 . . 104.65(14) yes
C16 S4 C17 . . 103.64(13) yes
C25 N4 N5 . . 108.5(2) yes
C25 N4 C24 . . 129.6(2) yes
N5 N4 C24 . . 121.8(2) yes
C26 N5 N4 . . 101.7(3) yes
C25 N6 C26 . . 101.7(3) yes
C15 C14 H14A . . 109.5 ?
C15 C14 H14B . . 109.5 ?
H14A C14 H14B . . 109.5 ?
C15 C14 H14C . . 109.5 ?
H14A C14 H14C . . 109.5 ?
H14B C14 H14C . . 109.5 ?
C14 C15 S3 . . 107.2(2) yes
C14 C15 H15A . . 110.3 ?
S3 C15 H15A . . 110.3 ?
C14 C15 H15B . . 110.3 ?
S3 C15 H15B . . 110.3 ?
H15A C15 H15B . . 108.5 ?
C24 C16 S4 . . 123.6(2) yes
C24 C16 S3 . . 121.9(2) yes
S4 C16 S3 . . 114.44(15) yes
C22 C17 C18 . . 120.8(3) yes
C22 C17 S4 . . 124.2(2) yes
C18 C17 S4 . . 115.0(2) yes
C19 C18 C17 . . 117.9(3) ?
C19 C18 H18A . . 121.0 yes
C17 C18 H18A . . 121.0 ?
F2 C19 C18 . . 118.0(3) ?
F2 C19 C20 . . 119.1(3) yes
C18 C19 C20 . . 122.9(3) ?
C21 C20 C19 . . 118.6(3) ?
C21 C20 H20A . . 120.7 ?
C19 C20 H20A . . 120.7 ?
C20 C21 C22 . . 121.3(3) ?
C20 C21 H21A . . 119.4 ?
C22 C21 H21A . . 119.4 ?
C17 C22 C21 . . 118.4(3) ?
C17 C22 C23 . . 123.1(3) ?
C21 C22 C23 . . 118.5(2) ?
O2 C23 C24 . . 121.0(3) yes
O2 C23 C22 . . 120.0(3) yes
C24 C23 C22 . . 118.9(2) yes
C16 C24 N4 . . 118.9(3) yes
C16 C24 C23 . . 126.2(3) ?
N4 C24 C23 . . 114.9(2) yes
N6 C25 N4 . . 111.7(3) yes
N6 C25 H25A . . 124.2 ?
N4 C25 H25A . . 124.2 ?
N5 C26 N6 . . 116.4(3) yes
N5 C26 H26A . . 121.8 ?
N6 C26 H26A . . 121.8 ?

loop_
_geom_bond_atom_site_label_1
_geom_bond_atom_site_label_2
_geom_bond_site_symmetry_2
_geom_bond_distance
_geom_bond_publ_flag
S1 C3 . 1.747(3) yes
S1 C2 . 1.813(3) yes
S2 C3 . 1.727(3) yes
S2 C4 . 1.745(3) yes
F1 C6 . 1.350(3) yes
O1 C10 . 1.238(3) yes
N1 C12 . 1.342(3) yes
N1 N2 . 1.375(3) yes
N1 C11 . 1.427(3) yes
N2 C13 . 1.308(4) yes
N3 C12 . 1.313(4) yes
N3 C13 . 1.344(4) yes
C1 C2 . 1.513(4) ?
C1 H1A . 0.9600 ?
C1 H1B . 0.9600 ?
C1 H1C . 0.9600 ?
C2 H2B . 0.9700 ?
C2 H2C . 0.9700 ?
C3 C11 . 1.375(4) ?
C4 C9 . 1.394(4) ?
C4 C5 . 1.400(4) ?
C5 C6 . 1.367(4) ?
C5 H5A . 0.9300 ?
C6 C7 . 1.387(4) ?
C7 C8 . 1.364(4) ?
C7 H7A . 0.9300 ?
C8 C9 . 1.407(4) ?
C8 H8A . 0.9300 ?
C9 C10 . 1.472(4) ?
C10 C11 . 1.443(4) ?
C12 H12A . 0.9300 ?
C13 H13A . 0.9300 ?
S3 C16 . 1.749(3) yes
S3 C15 . 1.817(3) yes
S4 C16 . 1.727(3) yes
S4 C17 . 1.740(3) yes
F2 C19 . 1.351(3) yes
O2 C23 . 1.238(3) yes
N4 C25 . 1.343(4) yes
N4 N5 . 1.367(3) yes
N4 C24 . 1.428(3) yes
N5 C26 . 1.308(4) yes
N6 C25 . 1.303(4) yes
N6 C26 . 1.350(4) yes
C14 C15 . 1.509(4) ?
C14 H14A . 0.9600 ?
C14 H14B . 0.9600 ?
C14 H14C . 0.9600 ?
C15 H15A . 0.9700 ?
C15 H15B . 0.9700 ?
C16 C24 . 1.360(4) ?
C17 C22 . 1.393(4) ?
C17 C18 . 1.398(4) ?
C18 C19 . 1.368(4) ?
C18 H18A . 0.9300 ?
C19 C20 . 1.381(4) ?
C20 C21 . 1.364(4) ?
C20 H20A . 0.9300 ?
C21 C22 . 1.401(4) ?
C21 H21A . 0.9300 ?
C22 C23 . 1.479(4) ?
C23 C24 . 1.452(4) ?
C25 H25A . 0.9300 ?
C26 H26A . 0.9300 ?

loop_
_geom_hbond_atom_site_label_D
_geom_hbond_atom_site_label_H
_geom_hbond_atom_site_label_A
_geom_hbond_site_symmetry_A
_geom_hbond_distance_DH
_geom_hbond_distance_HA
_geom_hbond_distance_DA
_geom_hbond_angle_DHA
_geom_hbond_publ_flag
C5 H5A O2 2_556 0.9300 2.4000 3.231(4) 149.00 yes
C8 H8A O1 . 0.9300 2.4500 2.764(4) 100.00 yes
C8 H8A N6 1_654 0.9300 2.5600 3.381(4) 147.00 yes
C18 H18A O1 2_555 0.9300 2.5100 3.334(4) 147.00 yes
C21 H21A O2 . 0.9300 2.4600 2.772(4) 100.00 yes
C21 H21A N3 1_556 0.9300 2.4700 3.326(4) 154.00 yes

loop_
_geom_torsion_atom_site_label_1
_geom_torsion_atom_site_label_2
_geom_torsion_atom_site_label_3
_geom_torsion_atom_site_label_4
_geom_torsion_site_symmetry_1
_geom_torsion_site_symmetry_2
_geom_torsion_site_symmetry_3
_geom_torsion_site_symmetry_4
_geom_torsion
_geom_torsion_publ_flag
C12 N1 N2 C13 . . . . 1.0(3) ?
C11 N1 N2 C13 . . . . 176.8(3) ?
C3 S1 C2 C1 . . . . -178.5(2) ?
C4 S2 C3 C11 . . . . -1.7(3) ?
C4 S2 C3 S1 . . . . 179.60(15) ?
C2 S1 C3 C11 . . . . 169.6(2) ?
C2 S1 C3 S2 . . . . -11.7(2) ?
C3 S2 C4 C9 . . . . -2.3(3) ?
C3 S2 C4 C5 . . . . 177.1(2) ?
C9 C4 C5 C6 . . . . 0.4(4) ?
S2 C4 C5 C6 . . . . -179.1(2) ?
C4 C5 C6 F1 . . . . 178.3(3) ?
C4 C5 C6 C7 . . . . -0.9(5) ?
F1 C6 C7 C8 . . . . -178.9(3) ?
C5 C6 C7 C8 . . . . 0.3(5) ?
C6 C7 C8 C9 . . . . 0.8(5) ?
C5 C4 C9 C8 . . . . 0.6(4) ?
S2 C4 C9 C8 . . . . 180.0(2) ?
C5 C4 C9 C10 . . . . -177.0(3) ?
S2 C4 C9 C10 . . . . 2.4(4) ?
C7 C8 C9 C4 . . . . -1.2(4) ?
C7 C8 C9 C10 . . . . 176.5(3) ?
C4 C9 C10 O1 . . . . -178.1(3) ?
C8 C9 C10 O1 . . . . 4.3(4) ?
C4 C9 C10 C11 . . . . 1.8(4) ?
C8 C9 C10 C11 . . . . -175.8(2) ?
S2 C3 C11 N1 . . . . -174.04(19) ?
S1 C3 C11 N1 . . . . 4.6(4) ?
S2 C3 C11 C10 . . . . 6.3(4) ?
S1 C3 C11 C10 . . . . -175.1(2) ?
C12 N1 C11 C3 . . . . -126.8(3) ?
N2 N1 C11 C3 . . . . 58.4(4) ?
C12 N1 C11 C10 . . . . 52.9(4) ?
N2 N1 C11 C10 . . . . -121.8(3) ?
O1 C10 C11 C3 . . . . 173.5(3) ?
C9 C10 C11 C3 . . . . -6.4(4) ?
O1 C10 C11 N1 . . . . -6.2(4) ?
C9 C10 C11 N1 . . . . 173.9(2) ?
C13 N3 C12 N1 . . . . 1.4(4) ?
N2 N1 C12 N3 . . . . -1.6(4) ?
C11 N1 C12 N3 . . . . -176.8(3) ?
N1 N2 C13 N3 . . . . -0.1(4) ?
C12 N3 C13 N2 . . . . -0.8(4) ?
C25 N4 N5 C26 . . . . 1.2(4) ?
C24 N4 N5 C26 . . . . 177.5(3) ?
C16 S3 C15 C14 . . . . -179.7(2) ?
C17 S4 C16 C24 . . . . -4.9(3) ?
C17 S4 C16 S3 . . . . 177.84(15) ?
C15 S3 C16 C24 . . . . 166.5(2) ?
C15 S3 C16 S4 . . . . -16.2(2) ?
C16 S4 C17 C22 . . . . 5.2(3) ?
C16 S4 C17 C18 . . . . -175.8(2) ?
C22 C17 C18 C19 . . . . -0.9(4) ?
S4 C17 C18 C19 . . . . -180.0(2) ?
C17 C18 C19 F2 . . . . -177.1(3) ?
C17 C18 C19 C20 . . . . 1.5(5) ?
F2 C19 C20 C21 . . . . 177.9(3) ?
C18 C19 C20 C21 . . . . -0.7(5) ?
C19 C20 C21 C22 . . . . -0.8(5) ?
C18 C17 C22 C21 . . . . -0.5(4) ?
S4 C17 C22 C21 . . . . 178.5(2) ?
C18 C17 C22 C23 . . . . 179.4(3) ?
S4 C17 C22 C23 . . . . -1.6(4) ?
C20 C21 C22 C17 . . . . 1.4(4) ?
C20 C21 C22 C23 . . . . -178.5(3) ?
C17 C22 C23 O2 . . . . 178.3(3) ?
C21 C22 C23 O2 . . . . -1.8(4) ?
C17 C22 C23 C24 . . . . -3.3(4) ?
C21 C22 C23 C24 . . . . 176.6(2) ?
S4 C16 C24 N4 . . . . -178.25(19) ?
S3 C16 C24 N4 . . . . -1.2(4) ?
S4 C16 C24 C23 . . . . 1.1(4) ?
S3 C16 C24 C23 . . . . 178.1(2) ?
C25 N4 C24 C16 . . . . -128.4(3) ?
N5 N4 C24 C16 . . . . 56.1(4) ?
C25 N4 C24 C23 . . . . 52.2(4) ?
N5 N4 C24 C23 . . . . -123.3(3) ?
O2 C23 C24 C16 . . . . -177.9(3) ?
C22 C23 C24 C16 . . . . 3.7(4) ?
O2 C23 C24 N4 . . . . 1.4(4) ?
C22 C23 C24 N4 . . . . -177.0(2) ?
C26 N6 C25 N4 . . . . -0.1(4) ?
N5 N4 C25 N6 . . . . -0.7(4) ?
C24 N4 C25 N6 . . . . -176.7(3) ?
N4 N5 C26 N6 . . . . -1.4(5) ?
C25 N6 C26 N5 . . . . 1.0(5) ?
